data_1569531
loop_
_publ_author_name
'Lu, Kangkang'
'Long, Sihui'

_publ_section_title
;
 3-Methyl-2-(4-methylphenoxy)benzoic acid
;
_journal_coeditor_code HB4431
_journal_issue 7
_journal_name_full IUCrData
_journal_paper_doi 10.1107/S2414314623006004
_journal_volume 8
_journal_year 2023
_chemical_formula_iupac 'C15 H14 O3'
_chemical_formula_moiety 'C15 H14 O3'
_chemical_formula_sum 'C15 H14 O3'
_chemical_formula_weight 242.26
_chemical_name_systematic
;
3-Methyl-2-(4-methylphenoxy)benzoic acid
;
_space_group_crystal_system monoclinic
_space_group_IT_number 14
_space_group_name_Hall '-P 2ybc'
_space_group_name_H-M_alt 'P 1 21/c 1'
_atom_sites_solution_hydrogens mixed
_atom_sites_solution_primary dual
_audit_creation_method SHELXL-2018/3
_cell_angle_alpha 90
_cell_angle_beta 91.2391(18)
_cell_angle_gamma 90
_cell_formula_units_Z 4
_cell_length_a 8.95081(17)
_cell_length_b 6.54110(15)
_cell_length_c 21.9729(4)
_cell_measurement_reflns_used 5741
_cell_measurement_temperature 293(2)
_cell_measurement_theta_max 76.8530
_cell_measurement_theta_min 4.0090
_cell_volume 1286.17(4)
_computing_cell_refinement
;
CrysAlisPro (Rigaku OD, 2021)
;
_computing_data_collection
;
CrysAlisPro (Rigaku OD, 2021)
;
_computing_data_reduction
;
CrysAlisPro (Rigaku OD, 2021)
;
_computing_molecular_graphics
;
Olex2 1.5 (Dolomanov <i>et al.</i>,  2009)
;
_computing_publication_material
;
Olex2 1.5 (Dolomanov <i>et al.</i>,  2009)
;
_computing_structure_refinement
;
<i>SHELXL2018/3</i> (Sheldrick, 2015b)
;
_computing_structure_solution
;
<i>SHELXT</i> (Sheldrick, 2015a)
;
_diffrn_ambient_temperature 293(2)
_diffrn_detector 'Hybrid Pixel Array Detector'
_diffrn_detector_area_resol_mean 10.0000
_diffrn_measured_fraction_theta_full 0.985
_diffrn_measured_fraction_theta_max 0.925
_diffrn_measurement_device 'four-circle diffractometer'
_diffrn_measurement_device_type 'Rigaku Oxford Diffraction, Synergy Custom system, HyPix'
_diffrn_measurement_method '\w scans'
_diffrn_radiation_monochromator mirror
_diffrn_radiation_probe x-ray
_diffrn_radiation_type 'Cu K\a'
_diffrn_radiation_wavelength 1.54184
_diffrn_reflns_av_R_equivalents 0.0234
_diffrn_reflns_av_unetI/netI 0.0235
_diffrn_reflns_limit_h_max 11
_diffrn_reflns_limit_h_min -11
_diffrn_reflns_limit_k_max 8
_diffrn_reflns_limit_k_min -8
_diffrn_reflns_limit_l_max 20
_diffrn_reflns_limit_l_min -27
_diffrn_reflns_number 7830
_diffrn_reflns_theta_full 67.684
_diffrn_reflns_theta_max 77.557
_diffrn_reflns_theta_min 4.025
_diffrn_source 'Rotating-anode X-ray tube'
_exptl_absorpt_coefficient_mu 0.706
_exptl_absorpt_correction_T_max 1.00000
_exptl_absorpt_correction_T_min 0.85596
_exptl_absorpt_correction_type multi-scan
_exptl_absorpt_process_details
;
(CrysalisPro; Rigaku OD, 2021)
;
_exptl_crystal_colour colourless
_exptl_crystal_density_diffrn 1.251
_exptl_crystal_description block
_exptl_crystal_F_000 512
_exptl_crystal_size_max 0.11
_exptl_crystal_size_mid 0.09
_exptl_crystal_size_min 0.07
_refine_diff_density_max 0.166
_refine_diff_density_min -0.167
_refine_ls_extinction_method none
_refine_ls_goodness_of_fit_ref 1.082
_refine_ls_hydrogen_treatment mixed
_refine_ls_matrix_type full
_refine_ls_number_parameters 169
_refine_ls_number_reflns 2527
_refine_ls_number_restraints 1
_refine_ls_restrained_S_all 1.083
_refine_ls_R_factor_all 0.0464
_refine_ls_R_factor_gt 0.0421
_refine_ls_shift/su_max 0.001
_refine_ls_shift/su_mean 0.000
_refine_ls_structure_factor_coef Fsqd
_refine_ls_weighting_details 'w=1/[\s^2^(Fo^2^)+(0.0665P)^2^+0.1182P] where P=(Fo^2^+2Fc^2^)/3'
_refine_ls_weighting_scheme calc
_refine_ls_wR_factor_gt 0.1193
_refine_ls_wR_factor_ref 0.1235
_reflns_number_gt 2197
_reflns_number_total 2527
_reflns_threshold_expression 'I > 2\s(I)'
_cod_data_source_file hb4431.cif
_cod_data_source_block I
_cod_original_cell_volume 1286.17(5)
_cod_database_code 1569531
_shelx_space_group_comment
;
The symmetry employed for this shelxl refinement is uniquely defined
by the following loop, which should always be used as a source of
symmetry information in preference to the above space-group names.
They are only intended as comments.
;

loop_
_space_group_symop_operation_xyz
'x, y, z'
'-x, y+1/2, -z+1/2'
'-x, -y, -z'
'x, -y-1/2, z-1/2'

loop_
_atom_site_type_symbol
_atom_site_label
_atom_site_fract_x
_atom_site_fract_y
_atom_site_fract_z
_atom_site_U_iso_or_equiv
_atom_site_adp_type
_atom_site_calc_flag
_atom_site_occupancy
_atom_site_disorder_assembly
_atom_site_disorder_group
O O1 0.24620(10) 0.17742(14) 0.64109(4) 0.0593(3) Uani d 1 . .
O O2 0.15526(12) 0.4152(2) 0.54426(5) 0.0769(3) Uani d 1 . .
H H2 0.110(3) 0.422(5) 0.5094(8) 0.190(13) Uiso d 1 . .
O O3 -0.05029(11) 0.58182(18) 0.56942(4) 0.0725(3) Uani d 1 . .
C C1 0.21476(13) 0.3529(2) 0.67392(6) 0.0536(3) Uani d 1 . .
C C2 0.12444(13) 0.5035(2) 0.64797(6) 0.0541(3) Uani d 1 . .
C C3 0.08109(16) 0.6693(2) 0.68345(7) 0.0656(4) Uani d 1 . .
H H3 0.018988 0.769656 0.666817 0.079 Uiso calc 1 . .
C C4 0.13026(18) 0.6842(3) 0.74310(7) 0.0745(4) Uani d 1 . .
H H4 0.102602 0.795630 0.766625 0.089 Uiso calc 1 . .
C C5 0.22069(17) 0.5335(3) 0.76790(6) 0.0728(4) Uani d 1 . .
H H5 0.253775 0.546005 0.808144 0.087 Uiso calc 1 . .
C C6 0.26370(15) 0.3642(2) 0.73468(6) 0.0639(4) Uani d 1 . .
C C7 0.3572(2) 0.1978(3) 0.76307(8) 0.0875(5) Uani d 1 . .
H H7A 0.324401 0.067562 0.747699 0.131 Uiso calc 1 . .
H H7B 0.347063 0.200889 0.806463 0.131 Uiso calc 1 . .
H H7C 0.460117 0.218413 0.753209 0.131 Uiso calc 1 . .
C C8 0.38771(14) 0.15863(19) 0.61722(6) 0.0531(3) Uani d 1 . .
C C9 0.48515(15) 0.3192(2) 0.61186(7) 0.0643(4) Uani d 1 . .
H H9 0.458835 0.448913 0.625247 0.077 Uiso calc 1 . .
C C10 0.62304(16) 0.2860(2) 0.58630(7) 0.0672(4) Uani d 1 . .
H H10 0.688959 0.395109 0.582847 0.081 Uiso calc 1 . .
C C11 0.66564(15) 0.0951(2) 0.56573(6) 0.0624(3) Uani d 1 . .
C C12 0.56571(17) -0.0629(2) 0.57189(7) 0.0676(4) Uani d 1 . .
H H12 0.591697 -0.192455 0.558302 0.081 Uiso calc 1 . .
C C13 0.42802(17) -0.0346(2) 0.59764(6) 0.0634(4) Uani d 1 . .
H H13 0.362890 -0.144278 0.601829 0.076 Uiso calc 1 . .
C C14 0.81667(19) 0.0625(3) 0.53797(9) 0.0852(5) Uani d 1 . .
H H14A 0.844404 0.182635 0.515791 0.128 Uiso calc 1 . .
H H14B 0.811909 -0.052342 0.510806 0.128 Uiso calc 1 . .
H H14C 0.889706 0.036619 0.569672 0.128 Uiso calc 1 . .
C C15 0.07176(14) 0.4993(2) 0.58337(6) 0.0554(3) Uani d 1 . .

loop_
_atom_site_aniso_label
_atom_site_aniso_U_11
_atom_site_aniso_U_22
_atom_site_aniso_U_33
_atom_site_aniso_U_12
_atom_site_aniso_U_13
_atom_site_aniso_U_23
O1 0.0555(5) 0.0529(5) 0.0694(6) -0.0043(4) -0.0001(4) -0.0034(4)
O2 0.0720(6) 0.1022(9) 0.0567(6) 0.0235(6) 0.0036(5) -0.0043(5)
O3 0.0633(6) 0.0874(8) 0.0666(6) 0.0174(5) -0.0013(4) 0.0021(5)
C1 0.0477(6) 0.0558(7) 0.0573(7) -0.0064(5) 0.0040(5) -0.0015(5)
C2 0.0488(6) 0.0583(7) 0.0556(6) -0.0038(5) 0.0058(5) -0.0010(5)
C3 0.0608(8) 0.0676(9) 0.0689(8) 0.0038(6) 0.0092(6) -0.0065(7)
C4 0.0707(9) 0.0826(11) 0.0707(9) -0.0025(7) 0.0111(7) -0.0222(8)
C5 0.0674(8) 0.0947(12) 0.0562(7) -0.0093(8) 0.0003(6) -0.0114(7)
C6 0.0559(7) 0.0769(9) 0.0587(7) -0.0078(6) -0.0021(6) 0.0025(6)
C7 0.0902(11) 0.0955(13) 0.0758(10) 0.0046(9) -0.0197(9) 0.0106(9)
C8 0.0541(6) 0.0514(7) 0.0536(6) 0.0022(5) -0.0039(5) 0.0015(5)
C9 0.0614(7) 0.0487(7) 0.0832(9) 0.0010(6) 0.0074(6) -0.0071(6)
C10 0.0609(8) 0.0582(8) 0.0826(9) -0.0010(6) 0.0072(7) -0.0027(7)
C11 0.0651(8) 0.0622(8) 0.0599(7) 0.0098(6) 0.0012(6) -0.0003(6)
C12 0.0807(9) 0.0523(8) 0.0698(8) 0.0117(7) 0.0016(7) -0.0061(6)
C13 0.0735(8) 0.0481(7) 0.0683(8) -0.0023(6) -0.0031(6) -0.0007(6)
C14 0.0781(10) 0.0813(11) 0.0969(12) 0.0168(9) 0.0168(9) -0.0063(9)
C15 0.0523(6) 0.0560(7) 0.0581(7) 0.0014(5) 0.0052(5) 0.0013(5)

loop_
_atom_type_symbol
_atom_type_description
_atom_type_scat_dispersion_real
_atom_type_scat_dispersion_imag
_atom_type_scat_source
C C 0.0181 0.0091 'International Tables Vol C Tables 4.2.6.8 and 6.1.1.4'
H H 0.0000 0.0000 'International Tables Vol C Tables 4.2.6.8 and 6.1.1.4'
O O 0.0492 0.0322 'International Tables Vol C Tables 4.2.6.8 and 6.1.1.4'

loop_
_geom_angle_atom_site_label_1
_geom_angle_atom_site_label_2
_geom_angle_atom_site_label_3
_geom_angle_site_symmetry_1
_geom_angle_site_symmetry_3
_geom_angle
_geom_angle_publ_flag
C8 O1 C1 . . 117.85(9) ?
C15 O2 H2 . . 108(2) ?
O1 C1 C2 . . 119.74(11) ?
O1 C1 C6 . . 118.51(12) ?
C2 C1 C6 . . 121.47(12) ?
C1 C2 C3 . . 119.22(12) ?
C1 C2 C15 . . 123.29(12) ?
C3 C2 C15 . . 117.49(12) ?
C2 C3 H3 . . 120.0 ?
C4 C3 C2 . . 120.00(14) ?
C4 C3 H3 . . 120.0 ?
C3 C4 H4 . . 120.1 ?
C3 C4 C5 . . 119.85(14) ?
C5 C4 H4 . . 120.1 ?
C4 C5 H5 . . 119.0 ?
C4 C5 C6 . . 122.02(13) ?
C6 C5 H5 . . 119.0 ?
C1 C6 C7 . . 121.27(14) ?
C5 C6 C1 . . 117.42(14) ?
C5 C6 C7 . . 121.30(14) ?
C6 C7 H7A . . 109.5 ?
C6 C7 H7B . . 109.5 ?
C6 C7 H7C . . 109.5 ?
H7A C7 H7B . . 109.5 ?
H7A C7 H7C . . 109.5 ?
H7B C7 H7C . . 109.5 ?
C9 C8 O1 . . 123.51(11) ?
C9 C8 C13 . . 120.10(12) ?
C13 C8 O1 . . 116.38(11) ?
C8 C9 H9 . . 120.4 ?
C8 C9 C10 . . 119.27(13) ?
C10 C9 H9 . . 120.4 ?
C9 C10 H10 . . 119.1 ?
C9 C10 C11 . . 121.88(14) ?
C11 C10 H10 . . 119.1 ?
C10 C11 C14 . . 120.94(15) ?
C12 C11 C10 . . 117.47(13) ?
C12 C11 C14 . . 121.59(14) ?
C11 C12 H12 . . 119.0 ?
C11 C12 C13 . . 121.92(13) ?
C13 C12 H12 . . 119.0 ?
C8 C13 H13 . . 120.3 ?
C12 C13 C8 . . 119.36(13) ?
C12 C13 H13 . . 120.3 ?
C11 C14 H14A . . 109.5 ?
C11 C14 H14B . . 109.5 ?
C11 C14 H14C . . 109.5 ?
H14A C14 H14B . . 109.5 ?
H14A C14 H14C . . 109.5 ?
H14B C14 H14C . . 109.5 ?
O2 C15 C2 . . 118.22(11) ?
O3 C15 O2 . . 122.84(12) ?
O3 C15 C2 . . 118.92(11) ?

loop_
_geom_bond_atom_site_label_1
_geom_bond_atom_site_label_2
_geom_bond_site_symmetry_2
_geom_bond_distance
_geom_bond_publ_flag
O1 C1 . 1.3875(15) ?
O1 C8 . 1.3868(15) ?
O2 H2 . 0.860(10) ?
O2 C15 . 1.2759(16) ?
O3 C15 . 1.2508(16) ?
C1 C2 . 1.3890(19) ?
C1 C6 . 1.3980(18) ?
C2 C3 . 1.3957(19) ?
C2 C15 . 1.4862(18) ?
C3 H3 . 0.9300 ?
C3 C4 . 1.377(2) ?
C4 H4 . 0.9300 ?
C4 C5 . 1.380(2) ?
C5 H5 . 0.9300 ?
C5 C6 . 1.386(2) ?
C6 C7 . 1.501(2) ?
C7 H7A . 0.9600 ?
C7 H7B . 0.9600 ?
C7 H7C . 0.9600 ?
C8 C9 . 1.3719(19) ?
C8 C13 . 1.3857(18) ?
C9 H9 . 0.9300 ?
C9 C10 . 1.3841(19) ?
C10 H10 . 0.9300 ?
C10 C11 . 1.385(2) ?
C11 C12 . 1.375(2) ?
C11 C14 . 1.510(2) ?
C12 H12 . 0.9300 ?
C12 C13 . 1.380(2) ?
C13 H13 . 0.9300 ?
C14 H14A . 0.9600 ?
C14 H14B . 0.9600 ?
C14 H14C . 0.9600 ?

loop_
_geom_hbond_atom_site_label_D
_geom_hbond_atom_site_label_H
_geom_hbond_atom_site_label_A
_geom_hbond_site_symmetry_A
_geom_hbond_distance_DH
_geom_hbond_distance_HA
_geom_hbond_distance_DA
_geom_hbond_angle_DHA
O2 H2 O3 3_566 0.86(2) 1.802(19) 2.6497(14) 169(3)
C4 H4 Cg1 2_556 0.93 2.92 3.6557(18) 137
C5 H5 Cg2 2_656 0.93 2.97 3.8372(15) 156

loop_
_geom_torsion_atom_site_label_1
_geom_torsion_atom_site_label_2
_geom_torsion_atom_site_label_3
_geom_torsion_atom_site_label_4
_geom_torsion_site_symmetry_1
_geom_torsion_site_symmetry_2
_geom_torsion_site_symmetry_3
_geom_torsion_site_symmetry_4
_geom_torsion
_geom_torsion_publ_flag
O1 C1 C2 C3 . . . . 173.51(11) ?
O1 C1 C2 C15 . . . . -7.17(18) ?
O1 C1 C6 C5 . . . . -174.93(12) ?
O1 C1 C6 C7 . . . . 4.16(19) ?
O1 C8 C9 C10 . . . . -178.73(12) ?
O1 C8 C13 C12 . . . . 178.25(12) ?
C1 O1 C8 C9 . . . . -15.62(18) ?
C1 O1 C8 C13 . . . . 165.09(11) ?
C1 C2 C3 C4 . . . . 1.3(2) ?
C1 C2 C15 O2 . . . . -30.72(19) ?
C1 C2 C15 O3 . . . . 150.82(13) ?
C2 C1 C6 C5 . . . . -1.06(19) ?
C2 C1 C6 C7 . . . . 178.03(13) ?
C2 C3 C4 C5 . . . . -0.9(2) ?
C3 C2 C15 O2 . . . . 148.61(14) ?
C3 C2 C15 O3 . . . . -29.85(18) ?
C3 C4 C5 C6 . . . . -0.5(2) ?
C4 C5 C6 C1 . . . . 1.5(2) ?
C4 C5 C6 C7 . . . . -177.62(15) ?
C6 C1 C2 C3 . . . . -0.29(19) ?
C6 C1 C2 C15 . . . . 179.03(12) ?
C8 O1 C1 C2 . . . . 105.42(13) ?
C8 O1 C1 C6 . . . . -80.60(14) ?
C8 C9 C10 C11 . . . . 0.2(2) ?
C9 C8 C13 C12 . . . . -1.1(2) ?
C9 C10 C11 C12 . . . . -0.4(2) ?
C9 C10 C11 C14 . . . . 179.97(14) ?
C10 C11 C12 C13 . . . . -0.2(2) ?
C11 C12 C13 C8 . . . . 0.9(2) ?
C13 C8 C9 C10 . . . . 0.5(2) ?
C14 C11 C12 C13 . . . . 179.47(14) ?
C15 C2 C3 C4 . . . . -178.07(13) ?
